data_4086739
loop_
_publ_author_name
'Smith, Mallory F.'
'Cassidy, S. Joel'
'Adams, Ian A.'
'Vasiliu, Monica'
'Gerlach, Deidra L.'
'Dixon, David A.'
'Rupar, Paul A.'

_publ_section_title
;
 Substituent Effects on the Properties of Borafluorenes
;
_journal_issue 18
_journal_name_full Organometallics
_journal_page_first 3182
_journal_paper_doi 10.1021/acs.organomet.6b00537
_journal_volume 35
_journal_year 2016
_chemical_formula_moiety 'C21 H10 B F9'
_chemical_formula_sum 'C21 H10 B F9'
_chemical_formula_weight 444.10
_chemical_name_systematic
; 
 ? 
;
_space_group_crystal_system monoclinic
_space_group_IT_number 9
_space_group_name_Hall 'C -2yc'
_space_group_name_H-M_alt 'C 1 c 1'
_symmetry_space_group_name_Hall 'C -2yc'
_symmetry_space_group_name_H-M 'C 1 c 1'
_atom_sites_solution_hydrogens geom
_atom_sites_solution_primary iterative
_atom_sites_solution_secondary difmap
_audit_creation_method SHELXL-2013
_cell_angle_alpha 90
_cell_angle_beta 94.676(3)
_cell_angle_gamma 90
_cell_formula_units_Z 8
_cell_length_a 13.8383(7)
_cell_length_b 33.6770(17)
_cell_length_c 8.1729(4)
_cell_measurement_reflns_used 7692
_cell_measurement_temperature 173(2)
_cell_measurement_theta_max 21.92
_cell_measurement_theta_min 2.34
_cell_volume 3796.2(3)
_computing_cell_refinement 'SAINT V8.34A (Bruker, 2013)'
_computing_data_collection 'Apex2 v2013 (Bruker, 2013)'
_computing_data_reduction 'SAINT V8.34A (Bruker, 2013)'
_computing_molecular_graphics 'Bruker SHELXTL'
_computing_publication_material 'Bruker SHELXTL'
_computing_structure_refinement 'SHELXL-2013 (Sheldrick, 2013)'
_computing_structure_solution 'SHELXS-97 (Sheldrick, 2008)'
_diffrn_ambient_temperature 173(2)
_diffrn_measured_fraction_theta_full 1.000
_diffrn_measured_fraction_theta_max 0.996
_diffrn_measurement_device_type 'Bruker AXS SMART APEX2 CCD diffractometer'
_diffrn_measurement_method 'phi and omega scans'
_diffrn_radiation_type MoK\a
_diffrn_radiation_wavelength 0.71073
_diffrn_reflns_av_R_equivalents 0.0428
_diffrn_reflns_av_unetI/netI 0.0393
_diffrn_reflns_Laue_measured_fraction_full 1.000
_diffrn_reflns_Laue_measured_fraction_max 0.996
_diffrn_reflns_limit_h_max 17
_diffrn_reflns_limit_h_min -17
_diffrn_reflns_limit_k_max 42
_diffrn_reflns_limit_k_min -42
_diffrn_reflns_limit_l_max 10
_diffrn_reflns_limit_l_min -10
_diffrn_reflns_number 36462
_diffrn_reflns_point_group_measured_fraction_full 0.999
_diffrn_reflns_point_group_measured_fraction_max 0.991
_diffrn_reflns_theta_full 25.242
_diffrn_reflns_theta_max 26.459
_diffrn_reflns_theta_min 1.209
_diffrn_source 'sealed tube'
_exptl_absorpt_coefficient_mu 0.151
_exptl_absorpt_correction_T_max 0.7454
_exptl_absorpt_correction_T_min 0.7021
_exptl_absorpt_correction_type multi-scan
_exptl_absorpt_process_details 'SADABS V2012/1 (Bruker AXS Inc., 2012)'
_exptl_crystal_colour yellow
_exptl_crystal_density_diffrn 1.554
_exptl_crystal_description fragment
_exptl_crystal_F_000 1776
_exptl_crystal_size_max 0.160
_exptl_crystal_size_mid 0.100
_exptl_crystal_size_min 0.060
_refine_diff_density_max 0.186
_refine_diff_density_min -0.276
_refine_diff_density_rms 0.061
_refine_ls_abs_structure_details
; 
 Flack x determined using 2551 quotients [(I+)-(I-)]/[(I+)+(I-)] 
 (Parsons and Flack (2004), Acta Cryst. A60, s61). 
;
_refine_ls_abs_structure_Flack -0.18(19)
_refine_ls_extinction_method none
_refine_ls_goodness_of_fit_ref 1.050
_refine_ls_hydrogen_treatment constr
_refine_ls_matrix_type full
_refine_ls_number_parameters 559
_refine_ls_number_reflns 7764
_refine_ls_number_restraints 2
_refine_ls_restrained_S_all 1.049
_refine_ls_R_factor_all 0.0594
_refine_ls_R_factor_gt 0.0400
_refine_ls_shift/su_max 0.000
_refine_ls_shift/su_mean 0.000
_refine_ls_structure_factor_coef Fsqd
_refine_ls_weighting_details 'w=1/[\s^2^(Fo^2^)+(0.0611P)^2^+0.2498P] where P=(Fo^2^+2Fc^2^)/3'
_refine_ls_weighting_scheme calc
_refine_ls_wR_factor_gt 0.0951
_refine_ls_wR_factor_ref 0.1109
_reflns_Friedel_coverage 0.983
_reflns_Friedel_fraction_full 0.997
_reflns_Friedel_fraction_max 0.985
_reflns_number_gt 6151
_reflns_number_total 7764
_reflns_threshold_expression 'I > 2\s(I)'
_cod_data_source_file om6b00537_si_002.cif
_cod_data_source_block MFS4(ArF)
_cod_database_code 4086739
_shelx_space_group_comment
; 
The symmetry employed for this shelxl refinement is uniquely defined 
by the following loop, which should always be used as a source of 
symmetry information in preference to the above space-group names. 
They are only intended as comments. 
;
_shelx_estimated_absorpt_t_min 0.976
_shelx_estimated_absorpt_t_max 0.991
_shelxl_version_number 2013-4

loop_
_space_group_symop_operation_xyz
'x, y, z'
'x, -y, z+1/2'
'x+1/2, y+1/2, z'
'x+1/2, -y+1/2, z+1/2'

loop_
_atom_site_label
_atom_site_type_symbol
_atom_site_fract_x
_atom_site_fract_y
_atom_site_fract_z
_atom_site_U_iso_or_equiv
_atom_site_adp_type
_atom_site_occupancy
_atom_site_site_symmetry_order
_atom_site_calc_flag
_atom_site_refinement_flags_posn
_atom_site_refinement_flags_adp
B1B B 0.5191(3) 0.87937(12) 0.3754(5) 0.0275(9) Uani 1 1 d . .
B1A B 0.5059(3) 0.59757(12) 0.6303(6) 0.0323(10) Uani 1 1 d . .
F1B F 0.46749(19) 0.82963(8) 0.5920(3) 0.0533(7) Uani 1 1 d . .
F1A F 0.4709(2) 0.64638(8) 0.3900(3) 0.0621(8) Uani 1 1 d . .
F2B F 0.3189(2) 0.84563(10) 0.5794(3) 0.0643(8) Uani 1 1 d . .
F2A F 0.3439(2) 0.66918(11) 0.4865(4) 0.0720(9) Uani 1 1 d . .
F3B F 0.3588(2) 0.78497(8) 0.5577(3) 0.0574(7) Uani 1 1 d . .
F3A F 0.4494(2) 0.70900(8) 0.4050(3) 0.0660(9) Uani 1 1 d . .
F4B F 0.1835(2) 0.75973(9) 0.0435(3) 0.0602(8) Uani 1 1 d . .
F4A F 0.6621(2) 0.75641(9) 1.0155(5) 0.0914(13) Uani 1 1 d . .
F5B F 0.1779(3) 0.80640(10) -0.1333(4) 0.0856(11) Uani 1 1 d . .
F5A F 0.5273(3) 0.75361(9) 1.1153(4) 0.0922(12) Uani 1 1 d . .
F6A F 0.5378(3) 0.78178(7) 0.8877(4) 0.0690(9) Uani 1 1 d . .
F6B F 0.2831(2) 0.76060(9) -0.1420(4) 0.0717(9) Uani 1 1 d . .
F7B F 0.4659(2) 0.89399(9) -0.1400(3) 0.0623(8) Uani 1 1 d . .
F7A F 0.5982(3) 0.60832(8) 1.1403(3) 0.0694(9) Uani 1 1 d . .
F8A F 0.6774(2) 0.59082(8) 0.9406(4) 0.0660(8) Uani 1 1 d . .
F8B F 0.5875(2) 0.86753(8) -0.0044(4) 0.0682(9) Uani 1 1 d . .
F9B F 0.5178(2) 0.91738(7) 0.0936(3) 0.0562(7) Uani 1 1 d . .
F9A F 0.5299(2) 0.57390(7) 0.9443(4) 0.0595(8) Uani 1 1 d . .
C1B C 0.6282(3) 0.87124(11) 0.4206(5) 0.0304(8) Uani 1 1 d . .
C1A C 0.5873(3) 0.57533(11) 0.5465(5) 0.0335(9) Uani 1 1 d . .
C2B C 0.6908(3) 0.84133(13) 0.3795(5) 0.0396(9) Uani 1 1 d . .
H2BA H 0.6690 0.8212 0.3036 0.048 Uiso 1 1 calc R U
C2A C 0.6851(3) 0.58269(12) 0.5334(6) 0.0433(10) Uani 1 1 d . .
H2AA H 0.7157 0.6046 0.5895 0.052 Uiso 1 1 calc R U
C3A C 0.7383(3) 0.55798(14) 0.4383(7) 0.0516(12) Uani 1 1 d . .
H3AA H 0.8051 0.5631 0.4290 0.062 Uiso 1 1 calc R U
C3B C 0.7861(3) 0.84095(15) 0.4503(6) 0.0485(11) Uani 1 1 d . .
H3BA H 0.8291 0.8204 0.4233 0.058 Uiso 1 1 calc R U
C4A C 0.6941(4) 0.52604(13) 0.3573(6) 0.0509(12) Uani 1 1 d . .
H4AA H 0.7312 0.5094 0.2926 0.061 Uiso 1 1 calc R U
C4B C 0.8178(3) 0.87020(16) 0.5592(6) 0.0512(12) Uani 1 1 d . .
H4BA H 0.8829 0.8697 0.6057 0.061 Uiso 1 1 calc R U
C5A C 0.5964(3) 0.51772(11) 0.3685(5) 0.0400(10) Uani 1 1 d . .
H5AA H 0.5665 0.4958 0.3114 0.048 Uiso 1 1 calc R U
C5B C 0.7561(3) 0.90084(14) 0.6033(5) 0.0427(10) Uani 1 1 d . .
H5BA H 0.7787 0.9209 0.6786 0.051 Uiso 1 1 calc R U
C6A C 0.5441(3) 0.54204(11) 0.4645(5) 0.0320(8) Uani 1 1 d . .
C6B C 0.6625(3) 0.90093(11) 0.5345(5) 0.0319(8) Uani 1 1 d . .
C7A C 0.4402(3) 0.53915(11) 0.4966(5) 0.0305(8) Uani 1 1 d . .
C7B C 0.5829(3) 0.92902(11) 0.5630(4) 0.0301(8) Uani 1 1 d . .
C8A C 0.3746(3) 0.51018(11) 0.4469(5) 0.0349(9) Uani 1 1 d . .
H8AA H 0.3929 0.4887 0.3808 0.042 Uiso 1 1 calc R U
C8B C 0.5850(3) 0.96199(12) 0.6653(5) 0.0417(10) Uani 1 1 d . .
H8BA H 0.6433 0.9693 0.7274 0.050 Uiso 1 1 calc R U
C9A C 0.2803(3) 0.51295(12) 0.4953(5) 0.0379(9) Uani 1 1 d . .
H9AA H 0.2344 0.4929 0.4633 0.045 Uiso 1 1 calc R U
C9B C 0.5015(4) 0.98407(13) 0.6760(6) 0.0499(12) Uani 1 1 d . .
H9BA H 0.5026 1.0065 0.7466 0.060 Uiso 1 1 calc R U
C10A C 0.2528(3) 0.54465(12) 0.5893(5) 0.0395(10) Uani 1 1 d . .
H10A H 0.1881 0.5463 0.6197 0.047 Uiso 1 1 calc R U
C10B C 0.4161(4) 0.97376(12) 0.5846(6) 0.0464(11) Uani 1 1 d . .
H10B H 0.3595 0.9894 0.5913 0.056 Uiso 1 1 calc R U
C11A C 0.3190(3) 0.57405(11) 0.6397(5) 0.0352(9) Uani 1 1 d . .
H11A H 0.2999 0.5956 0.7046 0.042 Uiso 1 1 calc R U
C11B C 0.4134(3) 0.94045(12) 0.4830(5) 0.0373(9) Uani 1 1 d . .
H11B H 0.3548 0.9333 0.4214 0.045 Uiso 1 1 calc R U
C12B C 0.4961(3) 0.91794(10) 0.4719(5) 0.0302(8) Uani 1 1 d . .
C12A C 0.4139(3) 0.57161(11) 0.5939(5) 0.0332(8) Uani 1 1 d . .
C13A C 0.5183(3) 0.63870(10) 0.7273(5) 0.0290(8) Uani 1 1 d . .
C13B C 0.4437(3) 0.85359(10) 0.2646(4) 0.0254(7) Uani 1 1 d . .
C14B C 0.3813(3) 0.82624(10) 0.3320(4) 0.0274(8) Uani 1 1 d . .
C14A C 0.4894(3) 0.67472(11) 0.6535(5) 0.0321(8) Uani 1 1 d . .
C15B C 0.3145(3) 0.80359(11) 0.2361(5) 0.0307(8) Uani 1 1 d . .
H15A H 0.2739 0.7852 0.2860 0.037 Uiso 1 1 calc R U
C15A C 0.5046(3) 0.71096(11) 0.7324(5) 0.0324(8) Uani 1 1 d . .
H15B H 0.4849 0.7349 0.6779 0.039 Uiso 1 1 calc R U
C16A C 0.5485(3) 0.71208(10) 0.8904(5) 0.0313(8) Uani 1 1 d . .
C16B C 0.3077(3) 0.80809(11) 0.0677(5) 0.0301(8) Uani 1 1 d . .
C17A C 0.5757(3) 0.67704(10) 0.9702(5) 0.0310(8) Uani 1 1 d . .
H17A H 0.6045 0.6776 1.0798 0.037 Uiso 1 1 calc R U
C17B C 0.3676(3) 0.83466(11) -0.0042(5) 0.0294(8) Uani 1 1 d . .
H17B H 0.3627 0.8379 -0.1201 0.035 Uiso 1 1 calc R U
C18A C 0.5605(3) 0.64107(10) 0.8886(5) 0.0290(8) Uani 1 1 d . .
C18B C 0.4345(3) 0.85651(10) 0.0926(4) 0.0285(8) Uani 1 1 d . .
C19B C 0.3821(3) 0.82152(11) 0.5138(5) 0.0335(9) Uani 1 1 d . .
C19A C 0.4391(3) 0.67511(12) 0.4847(5) 0.0425(10) Uani 1 1 d . .
C20B C 0.2381(3) 0.78370(13) -0.0398(5) 0.0440(11) Uani 1 1 d . .
C20A C 0.5685(3) 0.75086(11) 0.9757(6) 0.0415(10) Uani 1 1 d . .
C21B C 0.5010(3) 0.88371(11) 0.0101(5) 0.0345(9) Uani 1 1 d . .
C21A C 0.5918(3) 0.60378(11) 0.9798(5) 0.0362(9) Uani 1 1 d . .

loop_
_atom_site_aniso_label
_atom_site_aniso_U_11
_atom_site_aniso_U_22
_atom_site_aniso_U_33
_atom_site_aniso_U_23
_atom_site_aniso_U_13
_atom_site_aniso_U_12
B1B 0.032(2) 0.029(2) 0.022(2) 0.0022(16) 0.0021(17) -0.0057(17)
B1A 0.036(2) 0.030(2) 0.030(2) 0.0021(18) -0.0028(19) 0.0023(18)
F1B 0.0470(15) 0.0820(19) 0.0290(13) 0.0097(12) -0.0086(11) -0.0163(13)
F1A 0.093(2) 0.0577(15) 0.0326(14) -0.0116(12) -0.0144(14) 0.0178(15)
F2B 0.075(2) 0.091(2) 0.0271(13) 0.0015(14) 0.0102(13) 0.0311(17)
F2A 0.0494(18) 0.109(2) 0.0537(18) 0.0018(17) -0.0202(14) -0.0013(17)
F3B 0.083(2) 0.0534(15) 0.0348(14) 0.0156(11) 0.0004(13) -0.0245(14)
F3A 0.109(3) 0.0489(15) 0.0369(15) 0.0098(12) -0.0157(15) -0.0019(15)
F4B 0.0617(18) 0.0762(18) 0.0436(15) -0.0114(14) 0.0099(13) -0.0420(15)
F4A 0.063(2) 0.0547(17) 0.150(4) -0.047(2) -0.036(2) 0.0018(15)
F5B 0.086(2) 0.081(2) 0.080(2) 0.0085(18) -0.055(2) -0.0220(18)
F5A 0.170(4) 0.0535(17) 0.058(2) -0.0244(16) 0.041(2) -0.007(2)
F6A 0.108(3) 0.0285(13) 0.0657(19) -0.0026(12) -0.0224(18) 0.0103(14)
F6B 0.084(2) 0.081(2) 0.0527(17) -0.0375(16) 0.0241(16) -0.0378(17)
F7B 0.083(2) 0.0747(18) 0.0289(13) 0.0154(12) 0.0012(13) -0.0336(16)
F7A 0.130(3) 0.0423(14) 0.0333(15) 0.0072(11) -0.0111(16) 0.0156(16)
F8A 0.0488(17) 0.0594(17) 0.089(2) 0.0178(16) 0.0035(15) 0.0260(14)
F8B 0.0497(17) 0.0620(17) 0.098(2) 0.0115(16) 0.0396(16) 0.0017(14)
F9B 0.084(2) 0.0417(13) 0.0455(15) -0.0092(12) 0.0221(14) -0.0302(14)
F9A 0.0647(18) 0.0306(12) 0.079(2) 0.0119(12) -0.0192(15) -0.0089(12)
C1B 0.030(2) 0.0338(19) 0.0272(19) 0.0011(15) 0.0030(16) -0.0012(16)
C1A 0.035(2) 0.0320(19) 0.033(2) -0.0013(16) 0.0019(17) 0.0009(16)
C2B 0.037(2) 0.042(2) 0.040(2) 0.0004(18) 0.0080(19) 0.0059(18)
C2A 0.036(2) 0.038(2) 0.056(3) -0.002(2) 0.006(2) -0.0053(18)
C3A 0.035(2) 0.049(3) 0.073(3) -0.001(2) 0.017(2) 0.000(2)
C3B 0.037(2) 0.059(3) 0.050(3) 0.012(2) 0.009(2) 0.015(2)
C4A 0.053(3) 0.047(3) 0.056(3) 0.003(2) 0.024(2) 0.014(2)
C4B 0.033(2) 0.076(3) 0.043(3) 0.016(2) -0.007(2) 0.000(2)
C5A 0.048(3) 0.030(2) 0.044(2) -0.0022(17) 0.013(2) 0.0027(18)
C5B 0.032(2) 0.059(3) 0.035(2) 0.0032(19) -0.0070(18) -0.008(2)
C6A 0.034(2) 0.0290(18) 0.033(2) 0.0003(16) 0.0036(17) 0.0021(15)
C6B 0.030(2) 0.037(2) 0.029(2) 0.0025(16) 0.0029(16) -0.0048(16)
C7A 0.034(2) 0.0303(18) 0.027(2) 0.0009(15) 0.0012(16) -0.0002(16)
C7B 0.035(2) 0.0325(18) 0.0237(19) -0.0009(15) 0.0053(16) -0.0075(16)
C8A 0.041(2) 0.0298(19) 0.033(2) -0.0029(16) -0.0013(18) -0.0020(17)
C8B 0.055(3) 0.039(2) 0.032(2) -0.0085(17) 0.0089(19) -0.015(2)
C9A 0.036(2) 0.036(2) 0.039(2) 0.0022(17) -0.0096(18) -0.0058(17)
C9B 0.075(4) 0.037(2) 0.041(3) -0.0090(19) 0.025(2) -0.011(2)
C10A 0.029(2) 0.043(2) 0.045(3) 0.0070(19) -0.0028(18) 0.0033(18)
C10B 0.058(3) 0.030(2) 0.054(3) 0.0032(19) 0.025(2) 0.007(2)
C11A 0.032(2) 0.033(2) 0.040(2) -0.0041(17) -0.0003(17) 0.0044(16)
C11B 0.034(2) 0.038(2) 0.040(2) 0.0059(18) 0.0093(18) 0.0006(18)
C12B 0.033(2) 0.0281(17) 0.029(2) 0.0018(15) 0.0023(16) -0.0034(16)
C12A 0.035(2) 0.0301(18) 0.034(2) -0.0027(16) 0.0008(17) 0.0027(16)
C13A 0.0239(18) 0.0301(18) 0.033(2) -0.0036(15) 0.0038(15) -0.0017(15)
C13B 0.0282(19) 0.0242(16) 0.0234(18) -0.0009(14) 0.0009(14) 0.0030(14)
C14B 0.0303(19) 0.0278(17) 0.0241(18) 0.0009(14) 0.0024(15) 0.0008(15)
C14A 0.033(2) 0.036(2) 0.027(2) -0.0007(16) 0.0021(16) 0.0019(16)
C15B 0.034(2) 0.0311(19) 0.0272(19) 0.0014(16) 0.0035(16) -0.0066(16)
C15A 0.039(2) 0.0277(18) 0.030(2) -0.0001(15) 0.0022(17) 0.0047(16)
C16A 0.031(2) 0.0280(18) 0.035(2) -0.0031(16) 0.0022(16) 0.0030(16)
C16B 0.036(2) 0.0291(18) 0.0255(19) -0.0030(15) 0.0018(16) -0.0037(16)
C17A 0.030(2) 0.0337(19) 0.0287(19) -0.0021(16) -0.0020(15) 0.0023(16)
C17B 0.033(2) 0.0337(19) 0.0215(18) -0.0005(15) 0.0020(15) 0.0005(15)
C18A 0.0270(19) 0.0272(18) 0.032(2) -0.0005(15) -0.0006(15) 0.0019(14)
C18B 0.031(2) 0.0299(18) 0.0242(19) -0.0014(14) 0.0035(16) -0.0002(15)
C19B 0.037(2) 0.039(2) 0.0249(19) 0.0042(16) 0.0022(17) -0.0038(17)
C19A 0.050(3) 0.039(2) 0.037(2) -0.0024(19) -0.006(2) 0.0077(19)
C20B 0.052(3) 0.048(2) 0.031(2) -0.0028(19) 0.001(2) -0.016(2)
C20A 0.050(3) 0.030(2) 0.043(2) -0.0058(18) -0.009(2) 0.0075(18)
C21B 0.040(2) 0.037(2) 0.026(2) 0.0001(16) 0.0045(17) -0.0077(18)
C21A 0.040(2) 0.031(2) 0.037(2) 0.0006(17) -0.0024(18) 0.0029(17)

loop_
_atom_type_symbol
_atom_type_description
_atom_type_scat_dispersion_real
_atom_type_scat_dispersion_imag
_atom_type_scat_source
C C 0.0033 0.0016 'International Tables Vol C Tables 4.2.6.8 and 6.1.1.4'
H H 0.0000 0.0000 'International Tables Vol C Tables 4.2.6.8 and 6.1.1.4'
B B 0.0013 0.0007 'International Tables Vol C Tables 4.2.6.8 and 6.1.1.4'
F F 0.0171 0.0103 'International Tables Vol C Tables 4.2.6.8 and 6.1.1.4'

loop_
_geom_angle_atom_site_label_1
_geom_angle_atom_site_label_2
_geom_angle_atom_site_label_3
_geom_angle
C1B B1B C12B 105.1(3)
C1B B1B C13B 128.6(3)
C12B B1B C13B 126.2(3)
C12A B1A C1A 104.8(3)
C12A B1A C13A 129.5(4)
C1A B1A C13A 125.7(4)
C2B C1B C6B 119.2(4)
C2B C1B B1B 133.3(4)
C6B C1B B1B 107.4(3)
C2A C1A C6A 118.9(4)
C2A C1A B1A 133.8(4)
C6A C1A B1A 107.3(3)
C1B C2B C3B 119.5(4)
C1A C2A C3A 120.0(4)
C4A C3A C2A 120.0(4)
C4B C3B C2B 120.2(4)
C3A C4A C5A 121.4(4)
C3B C4B C5B 121.6(4)
C6A C5A C4A 118.4(4)
C6B C5B C4B 118.1(4)
C5A C6A C1A 121.2(4)
C5A C6A C7A 128.5(4)
C1A C6A C7A 110.3(3)
C5B C6B C1B 121.4(4)
C5B C6B C7B 128.8(4)
C1B C6B C7B 109.8(3)
C8A C7A C12A 121.4(4)
C8A C7A C6A 128.4(3)
C12A C7A C6A 110.2(3)
C8B C7B C12B 120.3(4)
C8B C7B C6B 128.7(4)
C12B C7B C6B 111.0(3)
C7A C8A C9A 118.7(4)
C9B C8B C7B 119.5(4)
C10A C9A C8A 120.8(4)
C8B C9B C10B 120.7(4)
C9A C10A C11A 120.7(4)
C9B C10B C11B 120.1(4)
C10A C11A C12A 119.4(4)
C12B C11B C10B 119.9(4)
C11B C12B C7B 119.6(4)
C11B C12B B1B 133.8(4)
C7B C12B B1B 106.6(3)
C11A C12A C7A 119.1(3)
C11A C12A B1A 133.6(4)
C7A C12A B1A 107.3(3)
C14A C13A C18A 116.1(3)
C14A C13A B1A 121.5(3)
C18A C13A B1A 122.4(3)
C18B C13B C14B 115.5(3)
C18B C13B B1B 122.4(3)
C14B C13B B1B 122.2(3)
C15B C14B C13B 122.7(3)
C15B C14B C19B 116.9(3)
C13B C14B C19B 120.3(3)
C15A C14A C13A 122.3(4)
C15A C14A C19A 117.6(3)
C13A C14A C19A 120.1(3)
C16B C15B C14B 119.3(3)
C16A C15A C14A 119.8(3)
C15A C16A C17A 119.9(3)
C15A C16A C20A 120.6(3)
C17A C16A C20A 119.5(4)
C15B C16B C17B 120.0(3)
C15B C16B C20B 120.9(3)
C17B C16B C20B 119.0(3)
C16A C17A C18A 119.4(4)
C18B C17B C16B 119.9(3)
C17A C18A C13A 122.4(3)
C17A C18A C21A 117.6(3)
C13A C18A C21A 120.0(3)
C17B C18B C13B 122.6(3)
C17B C18B C21B 118.4(3)
C13B C18B C21B 119.0(3)
F1B C19B F3B 106.6(3)
F1B C19B F2B 105.5(3)
F3B C19B F2B 105.9(3)
F1B C19B C14B 113.1(3)
F3B C19B C14B 112.7(3)
F2B C19B C14B 112.5(3)
F3A C19A F2A 106.3(4)
F3A C19A F1A 106.6(4)
F2A C19A F1A 105.7(4)
F3A C19A C14A 113.6(4)
F2A C19A C14A 112.0(4)
F1A C19A C14A 112.2(3)
F5B C20B F4B 106.8(4)
F5B C20B F6B 106.2(4)
F4B C20B F6B 106.3(4)
F5B C20B C16B 111.5(4)
F4B C20B C16B 113.5(3)
F6B C20B C16B 112.2(4)
F6A C20A F5A 105.9(4)
F6A C20A F4A 106.8(4)
F5A C20A F4A 105.1(4)
F6A C20A C16A 113.4(4)
F5A C20A C16A 112.8(4)
F4A C20A C16A 112.2(3)
F7B C21B F8B 106.8(3)
F7B C21B F9B 106.6(3)
F8B C21B F9B 105.9(3)
F7B C21B C18B 112.6(3)
F8B C21B C18B 112.4(3)
F9B C21B C18B 112.2(3)
F7A C21A F8A 106.9(4)
F7A C21A F9A 107.1(4)
F8A C21A F9A 105.6(3)
F7A C21A C18A 112.9(3)
F8A C21A C18A 112.4(3)
F9A C21A C18A 111.5(3)

loop_
_geom_bond_atom_site_label_1
_geom_bond_atom_site_label_2
_geom_bond_distance
B1B C1B 1.550(6)
B1B C12B 1.566(5)
B1B C13B 1.584(5)
B1A C12A 1.553(6)
B1A C1A 1.557(6)
B1A C13A 1.598(5)
F1B C19B 1.326(5)
F1A C19A 1.336(5)
F2B C19B 1.337(5)
F2A C19A 1.333(6)
F3B C19B 1.329(4)
F3A C19A 1.327(5)
F4B C20B 1.330(5)
F4A C20A 1.323(5)
F5B C20B 1.326(6)
F5A C20A 1.319(6)
F6A C20A 1.316(5)
F6B C20B 1.333(5)
F7B C21B 1.328(5)
F7A C21A 1.316(5)
F8A C21A 1.327(5)
F8B C21B 1.329(5)
F9B C21B 1.334(4)
F9A C21A 1.338(5)
C1B C2B 1.388(6)
C1B C6B 1.421(5)
C1A C2A 1.389(6)
C1A C6A 1.413(5)
C2B C3B 1.396(6)
C2A C3A 1.390(6)
C3A C4A 1.379(7)
C3B C4B 1.375(7)
C4A C5A 1.390(6)
C4B C5B 1.404(7)
C5A C6A 1.380(5)
C5B C6B 1.370(6)
C6A C7A 1.485(5)
C6B C7B 1.485(5)
C7A C8A 1.372(5)
C7A C12A 1.416(5)
C7B C8B 1.389(5)
C7B C12B 1.411(5)
C8A C9A 1.397(6)
C8B C9B 1.382(7)
C9A C10A 1.387(6)
C9B C10B 1.390(7)
C10A C11A 1.388(6)
C10B C11B 1.395(6)
C11A C12A 1.398(6)
C11B C12B 1.382(6)
C13A C14A 1.399(5)
C13A C18A 1.400(5)
C13B C18B 1.404(5)
C13B C14B 1.405(5)
C14B C15B 1.390(5)
C14B C19B 1.493(5)
C14A C15A 1.389(5)
C14A C19A 1.494(6)
C15B C16B 1.380(5)
C15A C16A 1.383(5)
C16A C17A 1.386(5)
C16A C20A 1.495(5)
C16B C17B 1.383(5)
C16B C20B 1.496(5)
C17A C18A 1.391(5)
C17B C18B 1.380(5)
C18A C21A 1.506(5)
C18B C21B 1.497(5)
